data_2014166
loop_
_publ_author_name
'Harvey, Miguel Angel'
'Baggio, Sergio'
'Iba\~nez, Andr\'es'
'Baggio, Ricardo'

_publ_section_title
;
 Three zinc(II) complexes presenting a ZnN~6~ chromophore and with
 peroxodisulfate as the counter-ion
;
_journal_issue 8
_journal_name_full 'Acta Crystallographica Section C'
_journal_page_first m375
_journal_page_last m381
_journal_paper_doi 10.1107/S0108270104014337
_journal_volume 60
_journal_year 2004
_chemical_formula_iupac '[Zn (C19 H13 N5)2] (S2 O8) , 3C3 H7 N O'
_chemical_formula_moiety 'C38 H26 N10 Zn 2+ , 3C3 H7 N O , O8 S2 2-'
_chemical_formula_sum 'C47 H47 N13 O11 S2 Zn'
_chemical_formula_weight 1099.45
_chemical_name_systematic
;
bis[2,6-bis(2-benzimidazolyl)pyridine-\k^2^N^2^,N^6^]zinc(II)
hexaoxo-\m-peroxo-disulfate(VI) N,N-dimethylformamide trisolvate
;
_space_group_IT_number 2
_symmetry_cell_setting triclinic
_symmetry_space_group_name_Hall '-P 1'
_symmetry_space_group_name_H-M 'P -1'
_atom_sites_solution_hydrogens geom
_atom_sites_solution_primary direct
_atom_sites_solution_secondary difmap
_audit_creation_method SHELXL97
_cell_angle_alpha 102.83(3)
_cell_angle_beta 105.49(3)
_cell_angle_gamma 98.69(3)
_cell_formula_units_Z 2
_cell_length_a 12.301(3)
_cell_length_b 13.984(3)
_cell_length_c 16.183(3)
_cell_measurement_reflns_used 234
_cell_measurement_temperature 293(2)
_cell_measurement_theta_max 23.98
_cell_measurement_theta_min 2.45
_cell_volume 2549.2(12)
_computing_cell_refinement 'SAINT (Bruker, 2000)'
_computing_data_collection 'SMART (Bruker, 2001)'
_computing_data_reduction SAINT
_computing_molecular_graphics 'XP in SHELXTL/PC (Sheldrick, 1994)'
_computing_publication_material SHELXL97
_computing_structure_refinement 'SHELXL97 (Sheldrick, 1997)'
_computing_structure_solution 'SHELXS97 (Sheldrick, 1997)'
_diffrn_ambient_temperature 293(2)
_diffrn_measured_fraction_theta_full 1.000
_diffrn_measured_fraction_theta_max 1.000
_diffrn_measurement_device_type 'Bruker SMART CCD area-detector'
_diffrn_measurement_method '\f and \w'
_diffrn_radiation_monochromator graphite
_diffrn_radiation_source 'fine-focus sealed tube'
_diffrn_radiation_type MoK\a
_diffrn_radiation_wavelength 0.71073
_diffrn_reflns_av_R_equivalents 0.0831
_diffrn_reflns_av_sigmaI/netI 0.1355
_diffrn_reflns_limit_h_max 13
_diffrn_reflns_limit_h_min -14
_diffrn_reflns_limit_k_max 16
_diffrn_reflns_limit_k_min -16
_diffrn_reflns_limit_l_max 19
_diffrn_reflns_limit_l_min -19
_diffrn_reflns_number 31134
_diffrn_reflns_theta_full 25.00
_diffrn_reflns_theta_max 25.00
_diffrn_reflns_theta_min 1.53
_diffrn_standards_decay_% <2
_diffrn_standards_number 0
_exptl_absorpt_coefficient_mu 0.636
_exptl_absorpt_correction_T_max 0.91
_exptl_absorpt_correction_T_min 0.83
_exptl_absorpt_correction_type multi-scan
_exptl_absorpt_process_details '[SADABS (Sheldrick, 1996) in SAINT (Bruker, 2000)]'
_exptl_crystal_colour colourless
_exptl_crystal_density_diffrn 1.430
_exptl_crystal_density_meas ?
_exptl_crystal_density_method 'not measured'
_exptl_crystal_description prism
_exptl_crystal_F_000 1140
_exptl_crystal_size_max 0.50
_exptl_crystal_size_mid 0.25
_exptl_crystal_size_min 0.15
_refine_diff_density_max 0.467
_refine_diff_density_min -0.743
_refine_ls_extinction_method none
_refine_ls_goodness_of_fit_ref 0.981
_refine_ls_hydrogen_treatment mixed
_refine_ls_matrix_type full
_refine_ls_number_parameters 677
_refine_ls_number_reflns 8993
_refine_ls_number_restraints 0
_refine_ls_restrained_S_all 0.981
_refine_ls_R_factor_all 0.1884
_refine_ls_R_factor_gt 0.0580
_refine_ls_shift/su_max 0.002
_refine_ls_shift/su_mean 0.001
_refine_ls_structure_factor_coef Fsqd
_refine_ls_weighting_details 'calc w = 1/[\s^2^(Fo^2^)+(0.2P)^2^] where P=(Fo^2^+2Fc^2^)/3'
_refine_ls_weighting_scheme calc
_refine_ls_wR_factor_gt 0.1780
_refine_ls_wR_factor_ref 0.1976
_reflns_number_gt 3809
_reflns_number_total 8987
_reflns_threshold_expression I>2\s(I)
_cod_data_source_file ga1063.cif
_cod_data_source_block III
_cod_depositor_comments
;
The following automatic conversions were performed:
'_symmetry_cell_setting' value 'Triclinic' changed to 'triclinic'
according to '/home/saulius/struct/CIF-dictionaries/cif_core.dic'
dictionary named 'cif_core.dic' version 2.4.1 from 2010-06-29.

Automatic conversion script
Id: cif_fix_enum 1527 2010-12-29 10:47:43Z saulius 

The following automatic conversions were performed:

'_symmetry_cell_setting' value 'Triclinic' changed to 'triclinic'
according to /home/saulius/struct/CIF-dictionaries/cif_core.dic
dictionary named 'cif_core.dic' version 2.4.1 from 2010-06-29.

Automatic conversion script
Id: cif_fix_values 1715 2011-07-08 13:25:40Z adriana 

The following automatic conversions were performed:

'_exptl_crystal_density_meas' value 'not measured' was changed to '?'
- the value is perceived as not measured.

Automatic conversion script
Id: cif_fix_values 3008 2015-01-20 13:52:24Z robertas 
;
_cod_database_code 2014166
_cod_database_fobs_code 2014166

loop_
_symmetry_equiv_pos_as_xyz
'x, y, z'
'-x, -y, -z'

loop_
_atom_site_label
_atom_site_fract_x
_atom_site_fract_y
_atom_site_fract_z
_atom_site_U_iso_or_equiv
_atom_site_adp_type
_atom_site_calc_flag
_atom_site_refinement_flags
_atom_site_occupancy
_atom_site_disorder_assembly
_atom_site_disorder_group
_atom_site_type_symbol
Zn1 0.03286(7) 0.19911(5) 0.79531(5) 0.0518(3) Uani d . 1 . . Zn
S1C 0.73584(19) 0.67031(14) 0.80941(15) 0.0750(6) Uani d . 1 . . S
S2C 0.9022(2) 0.73556(18) 0.65393(16) 0.0884(7) Uani d . 1 . . S
O1C 0.8044(5) 0.7676(3) 0.8593(3) 0.0854(17) Uani d . 1 . . O
O2C 0.6185(4) 0.6696(5) 0.7691(4) 0.110(2) Uani d . 1 . . O
O3C 0.7560(4) 0.5930(4) 0.8522(4) 0.0929(18) Uani d . 1 . . O
O4C 0.7883(5) 0.6366(4) 0.7272(4) 0.107(2) Uani d . 1 . . O
O5C 0.7777(5) 0.7027(4) 0.6725(4) 0.104(2) Uani d . 1 . . O
O6C 0.9198(8) 0.6454(5) 0.6057(5) 0.173(4) Uani d . 1 . . O
O7C 0.8710(5) 0.8028(5) 0.6014(4) 0.116(2) Uani d . 1 . . O
O8C 0.9829(5) 0.7823(5) 0.7395(4) 0.111(2) Uani d . 1 . . O
N1A -0.1214(5) 0.0814(3) 0.7693(3) 0.0513(14) Uani d . 1 . . N
N2A 0.0926(4) 0.1088(3) 0.8799(3) 0.0423(12) Uani d . 1 . . N
N3A 0.2190(5) 0.2700(4) 0.8639(3) 0.0560(14) Uani d . 1 . . N
N4A -0.1869(5) -0.0623(3) 0.7931(4) 0.0564(15) Uani d . 1 . . N
H4NA -0.1886 -0.1121 0.8162 0.068 Uiso calc R 1 . . H
N5A 0.3820(6) 0.2568(5) 0.9572(4) 0.0771(18) Uani d . 1 . . N
H5NA 0.4281 0.2349 0.9949 0.093 Uiso calc R 1 . . H
C1A -0.2350(5) 0.0488(5) 0.7184(4) 0.0541(17) Uani d . 1 . . C
C2A -0.3084(7) 0.0891(6) 0.6612(5) 0.078(2) Uani d . 1 . . C
H2AA -0.2830 0.1508 0.6521 0.094 Uiso calc R 1 . . H
C3A -0.4178(7) 0.0354(8) 0.6195(5) 0.095(3) Uani d . 1 . . C
H3AA -0.4689 0.0599 0.5802 0.114 Uiso calc R 1 . . H
C4A -0.4555(8) -0.0574(8) 0.6347(7) 0.108(3) Uani d . 1 . . C
H4AA -0.5314 -0.0918 0.6031 0.129 Uiso calc R 1 . . H
C5A -0.3934(7) -0.1004(7) 0.6897(6) 0.091(3) Uani d . 1 . . C
H5AA -0.4228 -0.1606 0.6997 0.109 Uiso calc R 1 . . H
C6A -0.2779(6) -0.0455(5) 0.7317(5) 0.068(2) Uani d . 1 . . C
C7A -0.0947(6) 0.0131(4) 0.8108(5) 0.0602(19) Uani d . 1 . . C
C8A 0.0225(6) 0.0209(5) 0.8733(4) 0.0583(18) Uani d . 1 . . C
C9A 0.0581(6) -0.0471(5) 0.9200(4) 0.064(2) Uani d . 1 . . C
H9AA 0.0076 -0.1061 0.9156 0.076 Uiso calc R 1 . . H
C10A 0.1707(6) -0.0230(6) 0.9725(5) 0.075(2) Uani d . 1 . . C
H10A 0.1983 -0.0668 1.0044 0.090 Uiso calc R 1 . . H
C11A 0.2445(7) 0.0651(6) 0.9792(4) 0.071(2) Uani d . 1 . . C
H11A 0.3206 0.0816 1.0165 0.085 Uiso calc R 1 . . H
C12A 0.2035(6) 0.1296(4) 0.9292(4) 0.0471(16) Uani d . 1 . . C
C13A 0.2676(6) 0.2222(5) 0.9195(4) 0.0566(18) Uani d . 1 . . C
C14A 0.4102(7) 0.3355(6) 0.9224(5) 0.079(2) Uani d . 1 . . C
C15A 0.5147(7) 0.4009(7) 0.9312(7) 0.113(4) Uani d . 1 . . C
H15A 0.5830 0.4004 0.9731 0.136 Uiso calc R 1 . . H
C16A 0.5158(11) 0.4633(9) 0.8797(9) 0.146(5) Uani d . 1 . . C
H16A 0.5862 0.5007 0.8817 0.175 Uiso calc R 1 . . H
C17A 0.4119(10) 0.4739(7) 0.8221(8) 0.127(4) Uani d . 1 . . C
H17A 0.4138 0.5210 0.7897 0.152 Uiso calc R 1 . . H
C18A 0.3095(7) 0.4147(5) 0.8144(5) 0.073(2) Uani d . 1 . . C
H18A 0.2410 0.4212 0.7767 0.088 Uiso calc R 1 . . H
C19A 0.3071(6) 0.3439(5) 0.8633(5) 0.068(2) Uani d . 1 . . C
N1B -0.0358(4) 0.3125(3) 0.8678(3) 0.0505(14) Uani d . 1 . . N
N2B -0.0077(5) 0.2939(4) 0.7100(3) 0.0573(15) Uani d . 1 . . N
N3B 0.0710(5) 0.1304(4) 0.6732(3) 0.0516(14) Uani d . 1 . . N
N4B -0.1246(4) 0.4396(4) 0.8670(4) 0.0545(14) Uani d . 1 . . N
H4NB -0.1524 0.4868 0.8488 0.065 Uiso calc R 1 . . H
N5B 0.1044(5) 0.1512(4) 0.5472(4) 0.0704(17) Uani d . 1 . . N
H5NB 0.1075 0.1782 0.5048 0.084 Uiso calc R 1 . . H
C1B -0.0676(6) 0.3351(5) 0.9440(4) 0.0578(18) Uani d . 1 . . C
C2B -0.0499(6) 0.2963(5) 1.0179(4) 0.062(2) Uani d . 1 . . C
H2BA -0.0101 0.2451 1.0212 0.074 Uiso calc R 1 . . H
C3B -0.0916(7) 0.3343(6) 1.0844(4) 0.082(3) Uani d . 1 . . C
H3BA -0.0816 0.3076 1.1330 0.098 Uiso calc R 1 . . H
C4B -0.1492(6) 0.4129(5) 1.0818(5) 0.071(2) Uani d . 1 . . C
H4BA -0.1760 0.4368 1.1293 0.085 Uiso calc R 1 . . H
C5B -0.1678(6) 0.4556(5) 1.0139(4) 0.0559(17) Uani d . 1 . . C
H5BA -0.2050 0.5088 1.0136 0.067 Uiso calc R 1 . . H
C6B -0.1273(5) 0.4145(4) 0.9434(4) 0.0485(16) Uani d . 1 . . C
C7B -0.0709(5) 0.3773(4) 0.8251(4) 0.0518(16) Uani d . 1 . . C
C8B -0.0502(6) 0.3744(5) 0.7381(4) 0.0563(18) Uani d . 1 . . C
C9B -0.0705(9) 0.4417(6) 0.6870(5) 0.107(3) Uani d . 1 . . C
H9BA -0.1003 0.4971 0.7055 0.129 Uiso calc R 1 . . H
C10B -0.0450(9) 0.4231(7) 0.6089(5) 0.109(3) Uani d . 1 . . C
H10B -0.0598 0.4663 0.5732 0.131 Uiso calc R 1 . . H
C11B 0.0013(8) 0.3439(5) 0.5805(5) 0.093(3) Uani d . 1 . . C
H11B 0.0207 0.3346 0.5280 0.112 Uiso calc R 1 . . H
C12B 0.0185(6) 0.2775(5) 0.6330(4) 0.062(2) Uani d . 1 . . C
C13B 0.0657(5) 0.1853(4) 0.6163(5) 0.0596(19) Uani d . 1 . . C
C14B 0.1378(5) 0.0647(5) 0.5589(4) 0.0539(17) Uani d . 1 . . C
C15B 0.1843(6) -0.0015(6) 0.5078(5) 0.068(2) Uani d . 1 . . C
H15B 0.2015 0.0097 0.4577 0.082 Uiso calc R 1 . . H
C16B 0.2023(6) -0.0835(6) 0.5366(5) 0.074(2) Uani d . 1 . . C
H16B 0.2324 -0.1309 0.5048 0.089 Uiso calc R 1 . . H
C17B 0.1771(7) -0.0992(6) 0.6125(5) 0.077(2) Uani d . 1 . . C
H17B 0.1888 -0.1578 0.6282 0.093 Uiso calc R 1 . . H
C18B 0.1363(6) -0.0328(5) 0.6644(5) 0.069(2) Uani d . 1 . . C
H18B 0.1225 -0.0437 0.7157 0.083 Uiso calc R 1 . . H
C19B 0.1160(5) 0.0522(5) 0.6375(4) 0.0550(18) Uani d . 1 . . C
N1L 0.5050(9) 0.1175(8) 0.8126(6) 0.187(4) Uani d . 1 . . N
O1L 0.6798(11) 0.1385(12) 0.9214(8) 0.218(6) Uani d PD 0.60 . . O
O2L 0.5235(18) 0.0064(17) 0.8987(10) 0.191(7) Uani d PD 0.40 . . O
C1L 0.6169(10) 0.1659(9) 0.8592(8) 0.197(5) Uani d D 1 . . C
H1LA 0.6486 0.2221 0.8446 0.236 Uiso calc R 1 . . H
C2L 0.4574(12) 0.0302(9) 0.8367(8) 0.196(5) Uani d D 1 . . C
H2LA 0.3818 -0.0064 0.8076 0.235 Uiso calc R 1 . . H
C3L 0.4315(10) 0.1445(10) 0.7432(7) 0.184(5) Uani d . 1 . . C
H3LA 0.3558 0.1390 0.7500 0.276 Uiso calc R 1 . . H
H3LB 0.4265 0.1005 0.6869 0.276 Uiso calc R 1 . . H
H3LC 0.4620 0.2127 0.7451 0.276 Uiso calc R 1 . . H
N1M 0.5239(11) 0.3500(7) 0.5900(9) 0.287(6) Uani d . 1 . . N
O1M 0.6704(12) 0.2871(10) 0.5481(10) 0.297(6) Uani d . 1 . . O
C1M 0.5654(13) 0.2997(9) 0.5263(10) 0.300(6) Uani d . 1 . . C
H1MA 0.5180 0.2746 0.4674 0.360 Uiso calc R 1 . . H
C2M 0.6051(14) 0.3865(15) 0.6803(10) 0.301(7) Uani d . 1 . . C
H2MA 0.6155 0.4581 0.7011 0.452 Uiso calc R 1 . . H
H2MB 0.6782 0.3703 0.6802 0.452 Uiso calc R 1 . . H
H2MC 0.5750 0.3550 0.7191 0.452 Uiso calc R 1 . . H
C3M 0.4127(12) 0.3699(13) 0.5777(12) 0.295(7) Uani d . 1 . . C
H3MA 0.3889 0.3654 0.6289 0.442 Uiso calc R 1 . . H
H3MB 0.3589 0.3216 0.5255 0.442 Uiso calc R 1 . . H
H3MC 0.4144 0.4364 0.5705 0.442 Uiso calc R 1 . . H
N1P 0.3393(10) -0.2542(8) 0.7901(7) 0.254(5) Uani d . 1 . . N
O1P 0.4567(9) -0.1866(8) 0.9377(7) 0.234(5) Uani d . 1 . . O
C1P 0.4376(11) -0.2433(9) 0.8591(9) 0.249(5) Uani d . 1 . . C
H1PA 0.4929 -0.2786 0.8483 0.298 Uiso calc R 1 . . H
C2P 0.2527(13) -0.1995(13) 0.8059(10) 0.262(7) Uani d . 1 . . C
H2PA 0.1786 -0.2455 0.7865 0.393 Uiso calc R 1 . . H
H2PB 0.2491 -0.1499 0.7733 0.393 Uiso calc R 1 . . H
H2PC 0.2728 -0.1669 0.8685 0.393 Uiso calc R 1 . . H
C3P 0.3131(14) -0.3173(11) 0.7004(9) 0.264(6) Uani d . 1 . . C
H3PA 0.2400 -0.3638 0.6841 0.396 Uiso calc R 1 . . H
H3PB 0.3726 -0.3539 0.6975 0.396 Uiso calc R 1 . . H
H3PC 0.3092 -0.2761 0.6600 0.396 Uiso calc R 1 . . H

loop_
_atom_site_aniso_label
_atom_site_aniso_U_11
_atom_site_aniso_U_22
_atom_site_aniso_U_33
_atom_site_aniso_U_12
_atom_site_aniso_U_13
_atom_site_aniso_U_23
Zn1 0.0724(6) 0.0361(4) 0.0518(5) 0.0087(4) 0.0245(4) 0.0180(3)
S1C 0.0901(16) 0.0531(12) 0.1055(17) 0.0196(11) 0.0516(14) 0.0406(11)
S2C 0.127(2) 0.0790(15) 0.0732(16) 0.0154(14) 0.0464(15) 0.0363(13)
O1C 0.140(5) 0.042(3) 0.091(4) 0.013(3) 0.053(4) 0.034(3)
O2C 0.074(4) 0.140(6) 0.139(6) 0.035(4) 0.039(4) 0.069(5)
O3C 0.098(4) 0.068(3) 0.148(5) 0.035(3) 0.060(4) 0.063(4)
O4C 0.165(6) 0.074(4) 0.110(5) 0.016(4) 0.084(4) 0.040(3)
O5C 0.128(5) 0.092(4) 0.096(4) -0.004(4) 0.039(4) 0.045(4)
O6C 0.297(11) 0.096(5) 0.173(7) 0.059(6) 0.147(8) 0.030(5)
O7C 0.157(6) 0.150(6) 0.087(4) 0.062(5) 0.054(4) 0.086(4)
O8C 0.109(5) 0.131(5) 0.089(5) 0.009(4) 0.024(4) 0.045(4)
N1A 0.081(4) 0.027(3) 0.068(4) 0.019(3) 0.047(3) 0.022(3)
N2A 0.053(3) 0.038(3) 0.033(3) 0.009(3) 0.012(3) 0.006(2)
N3A 0.075(4) 0.043(3) 0.053(3) 0.000(3) 0.029(3) 0.016(3)
N4A 0.072(4) 0.033(3) 0.071(4) 0.002(3) 0.029(3) 0.025(3)
N5A 0.084(5) 0.075(4) 0.062(4) -0.002(4) 0.013(4) 0.023(3)
C1A 0.035(4) 0.065(5) 0.054(4) 0.003(3) 0.008(3) 0.014(4)
C2A 0.104(7) 0.083(6) 0.065(5) 0.044(5) 0.021(5) 0.045(4)
C3A 0.046(5) 0.146(9) 0.055(5) 0.027(6) -0.023(4) -0.002(5)
C4A 0.058(6) 0.101(8) 0.128(9) -0.009(6) 0.002(6) 0.011(7)
C5A 0.048(5) 0.083(6) 0.108(7) 0.001(5) -0.008(5) 0.008(5)
C6A 0.084(6) 0.053(4) 0.069(5) 0.025(4) 0.013(5) 0.025(4)
C7A 0.078(5) 0.031(3) 0.089(5) 0.009(4) 0.052(5) 0.020(3)
C8A 0.052(4) 0.066(5) 0.058(4) 0.013(4) 0.018(4) 0.019(4)
C9A 0.081(6) 0.042(4) 0.054(4) 0.011(4) -0.009(4) 0.026(3)
C10A 0.078(6) 0.072(5) 0.076(5) 0.012(4) 0.008(5) 0.047(4)
C11A 0.079(5) 0.088(6) 0.040(4) 0.024(5) 0.003(4) 0.022(4)
C12A 0.065(5) 0.045(4) 0.033(3) 0.026(3) 0.013(3) 0.009(3)
C13A 0.077(6) 0.052(4) 0.042(4) 0.017(4) 0.019(4) 0.015(3)
C14A 0.062(6) 0.070(5) 0.087(6) -0.005(4) 0.015(5) 0.008(5)
C15A 0.065(6) 0.110(8) 0.121(8) -0.047(6) 0.035(6) -0.014(6)
C16A 0.123(10) 0.121(10) 0.172(13) -0.051(9) 0.056(10) 0.042(9)
C17A 0.152(11) 0.079(7) 0.149(11) -0.031(8) 0.096(9) 0.009(7)
C18A 0.099(6) 0.042(4) 0.072(5) -0.004(4) 0.030(5) 0.012(4)
C19A 0.061(5) 0.033(4) 0.098(6) 0.006(4) 0.032(5) -0.010(4)
N1B 0.069(4) 0.033(3) 0.053(3) 0.007(3) 0.014(3) 0.028(2)
N2B 0.087(4) 0.038(3) 0.044(3) 0.014(3) 0.008(3) 0.020(3)
N3B 0.071(4) 0.036(3) 0.047(3) 0.005(3) 0.022(3) 0.009(2)
N4B 0.060(4) 0.045(3) 0.078(4) 0.027(3) 0.031(3) 0.033(3)
N5B 0.106(5) 0.062(4) 0.056(4) 0.011(4) 0.049(4) 0.016(3)
C1B 0.060(5) 0.045(4) 0.054(4) -0.005(3) 0.009(4) 0.008(3)
C2B 0.068(5) 0.055(4) 0.061(5) 0.015(4) 0.000(4) 0.035(4)
C3B 0.141(8) 0.078(5) 0.031(4) 0.009(5) 0.050(5) 0.008(4)
C4B 0.064(5) 0.062(5) 0.089(6) 0.020(4) 0.031(4) 0.016(4)
C5B 0.064(5) 0.040(4) 0.060(5) 0.014(3) 0.016(4) 0.009(3)
C6B 0.066(4) 0.019(3) 0.056(4) 0.007(3) 0.021(4) 0.001(3)
C7B 0.047(4) 0.034(3) 0.066(4) -0.002(3) 0.019(4) 0.003(3)
C8B 0.073(5) 0.048(4) 0.052(4) 0.011(4) 0.025(4) 0.016(3)
C9B 0.217(11) 0.065(5) 0.058(5) 0.027(6) 0.064(6) 0.031(4)
C10B 0.167(10) 0.107(7) 0.070(6) 0.063(7) 0.023(6) 0.056(6)
C11B 0.193(10) 0.055(5) 0.083(6) 0.060(6) 0.097(6) 0.035(4)
C12B 0.095(6) 0.048(4) 0.041(4) -0.002(4) 0.023(4) 0.016(3)
C13B 0.047(4) 0.032(4) 0.089(6) 0.003(3) 0.013(4) 0.010(4)
C14B 0.046(4) 0.056(4) 0.073(5) 0.017(3) 0.036(4) 0.020(4)
C15B 0.070(5) 0.084(6) 0.066(5) 0.034(4) 0.035(4) 0.023(4)
C16B 0.073(6) 0.061(5) 0.073(6) 0.019(4) 0.013(4) -0.004(4)
C17B 0.090(6) 0.073(5) 0.079(6) 0.039(5) 0.029(5) 0.022(5)
C18B 0.084(6) 0.059(5) 0.070(5) 0.017(4) 0.027(4) 0.025(4)
C19B 0.044(4) 0.074(5) 0.050(4) -0.003(4) 0.026(3) 0.021(4)
N1L 0.186(9) 0.209(8) 0.163(8) 0.059(7) 0.056(7) 0.031(7)
O1L 0.210(12) 0.225(11) 0.192(12) 0.047(10) 0.043(10) 0.027(10)
O2L 0.187(13) 0.209(13) 0.169(13) 0.044(11) 0.050(11) 0.042(11)
C1L 0.198(11) 0.210(9) 0.172(10) 0.059(9) 0.054(8) 0.029(8)
C2L 0.189(10) 0.211(10) 0.177(10) 0.038(9) 0.059(8) 0.034(9)
C3L 0.186(10) 0.216(10) 0.151(10) 0.090(9) 0.051(8) 0.025(8)
N1M 0.298(15) 0.284(11) 0.280(11) 0.066(12) 0.099(12) 0.066(10)
O1M 0.296(15) 0.274(11) 0.320(11) 0.063(11) 0.106(12) 0.069(10)
C1M 0.307(16) 0.285(11) 0.303(11) 0.062(12) 0.101(12) 0.064(10)
C2M 0.305(17) 0.290(13) 0.294(15) 0.053(13) 0.095(13) 0.057(13)
C3M 0.311(17) 0.291(13) 0.271(13) 0.056(14) 0.083(13) 0.070(12)
N1P 0.256(10) 0.264(11) 0.233(10) 0.076(9) 0.038(10) 0.085(9)
O1P 0.215(9) 0.243(11) 0.225(10) 0.043(8) 0.031(9) 0.078(9)
C1P 0.237(10) 0.258(11) 0.235(12) 0.061(9) 0.033(10) 0.079(10)
C2P 0.266(13) 0.273(14) 0.236(12) 0.065(11) 0.042(12) 0.092(11)
C3P 0.269(12) 0.268(14) 0.247(13) 0.085(11) 0.040(12) 0.087(11)

loop_
_atom_type_symbol
_atom_type_description
_atom_type_scat_dispersion_real
_atom_type_scat_dispersion_imag
_atom_type_scat_source
C C 0.0033 0.0016 'International Tables Vol C Tables 4.2.6.8 and 6.1.1.4'
H H 0.0000 0.0000 'International Tables Vol C Tables 4.2.6.8 and 6.1.1.4'
N N 0.0061 0.0033 'International Tables Vol C Tables 4.2.6.8 and 6.1.1.4'
O O 0.0106 0.0060 'International Tables Vol C Tables 4.2.6.8 and 6.1.1.4'
S S 0.1246 0.1234 'International Tables Vol C Tables 4.2.6.8 and 6.1.1.4'
Zn Zn 0.2839 1.4301 'International Tables Vol C Tables 4.2.6.8 and 6.1.1.4'

loop_
_geom_angle_atom_site_label_1
_geom_angle_atom_site_label_2
_geom_angle_atom_site_label_3
_geom_angle
_geom_angle_publ_flag
N2A Zn1 N2B 173.6(2) y
N2A Zn1 N1B 108.04(17) y
N2B Zn1 N1B 75.26(19) y
N2A Zn1 N1A 76.52(19) y
N2B Zn1 N1A 109.1(2) y
N1B Zn1 N1A 92.18(18) y
N2A Zn1 N3B 102.29(18) y
N2B Zn1 N3B 74.6(2) y
N1B Zn1 N3B 149.67(18) y
N1A Zn1 N3B 94.68(18) y
N2A Zn1 N3A 74.86(19) y
N2B Zn1 N3A 99.4(2) y
N1B Zn1 N3A 97.14(19) y
N1A Zn1 N3A 151.37(19) y
N3B Zn1 N3A 90.81(19) y
O2C S1C O1C 113.6(4) ?
O2C S1C O3C 115.9(3) ?
O1C S1C O3C 114.6(3) ?
O2C S1C O4C 105.8(4) ?
O1C S1C O4C 104.9(3) ?
O3C S1C O4C 100.0(3) ?
O6C S2C O8C 116.7(5) ?
O6C S2C O7C 113.9(4) ?
O8C S2C O7C 114.7(4) ?
O6C S2C O5C 104.8(4) ?
O8C S2C O5C 104.8(3) ?
O7C S2C O5C 99.1(3) ?
O5C O4C S1C 111.4(4) ?
O4C O5C S2C 109.7(4) ?
C7A N1A C1A 107.5(5) ?
C7A N1A Zn1 110.4(4) ?
C1A N1A Zn1 141.7(4) ?
C12A N2A C8A 119.2(5) ?
C12A N2A Zn1 120.4(4) ?
C8A N2A Zn1 119.6(4) ?
C13A N3A C19A 106.2(6) ?
C13A N3A Zn1 111.9(4) ?
C19A N3A Zn1 141.6(5) ?
C7A N4A C6A 107.8(5) ?
C7A N4A H4NA 126.1 ?
C6A N4A H4NA 126.1 ?
C13A N5A C14A 105.2(6) ?
C13A N5A H5NA 127.4 ?
C14A N5A H5NA 127.4 ?
N1A C1A C2A 132.9(6) ?
N1A C1A C6A 107.6(5) ?
C2A C1A C6A 119.5(6) ?
C3A C2A C1A 117.5(7) ?
C3A C2A H2AA 121.2 ?
C1A C2A H2AA 121.2 ?
C2A C3A C4A 120.6(8) ?
C2A C3A H3AA 119.7 ?
C4A C3A H3AA 119.7 ?
C5A C4A C3A 126.3(9) ?
C5A C4A H4AA 116.9 ?
C3A C4A H4AA 116.9 ?
C4A C5A C6A 113.1(8) ?
C4A C5A H5AA 123.5 ?
C6A C5A H5AA 123.5 ?
N4A C6A C5A 131.8(7) ?
N4A C6A C1A 105.2(6) ?
C5A C6A C1A 122.9(7) ?
N1A C7A N4A 111.7(6) ?
N1A C7A C8A 124.0(5) ?
N4A C7A C8A 124.3(5) ?
N2A C8A C9A 123.4(6) ?
N2A C8A C7A 108.8(5) ?
C9A C8A C7A 127.8(6) ?
C10A C9A C8A 116.6(6) ?
C10A C9A H9AA 121.7 ?
C8A C9A H9AA 121.7 ?
C9A C10A C11A 121.2(6) ?
C9A C10A H10A 119.4 ?
C11A C10A H10A 119.4 ?
C10A C11A C12A 119.3(6) ?
C10A C11A H11A 120.4 ?
C12A C11A H11A 120.4 ?
N2A C12A C11A 120.2(6) ?
N2A C12A C13A 110.7(5) ?
C11A C12A C13A 129.0(6) ?
N3A C13A N5A 114.3(6) ?
N3A C13A C12A 121.9(6) ?
N5A C13A C12A 123.2(6) ?
N5A C14A C15A 134.5(9) ?
N5A C14A C19A 107.3(6) ?
C15A C14A C19A 118.1(8) ?
C16A C15A C14A 120.3(10) ?
C16A C15A H15A 119.8 ?
C14A C15A H15A 119.8 ?
C15A C16A C17A 121.4(11) ?
C15A C16A H16A 119.3 ?
C17A C16A H16A 119.3 ?
C18A C17A C16A 119.5(10) ?
C18A C17A H17A 120.2 ?
C16A C17A H17A 120.2 ?
C17A C18A C19A 120.0(9) ?
C17A C18A H18A 120.0 ?
C19A C18A H18A 120.0 ?
N3A C19A C18A 132.6(7) ?
N3A C19A C14A 107.0(6) ?
C18A C19A C14A 120.3(7) ?
C7B N1B C1B 104.5(5) ?
C7B N1B Zn1 114.9(4) ?
C1B N1B Zn1 140.2(4) ?
C7B N4B C6B 107.9(5) ?
C7B N4B H4NB 126.1 ?
C6B N4B H4NB 126.1 ?
C12B N2B C8B 121.2(5) ?
C12B N2B Zn1 119.6(4) ?
C8B N2B Zn1 119.0(4) ?
C13B N5B C14B 105.5(5) ?
C13B N5B H5NB 127.2 ?
C14B N5B H5NB 127.2 ?
C13B N3B C19B 103.2(5) ?
C13B N3B Zn1 114.6(4) ?
C19B N3B Zn1 141.4(4) ?
N1B C1B C2B 132.2(6) ?
N1B C1B C6B 109.9(5) ?
C2B C1B C6B 117.9(6) ?
C3B C2B C1B 119.0(6) ?
C3B C2B H2BA 120.5 ?
C1B C2B H2BA 120.5 ?
C2B C3B C4B 121.4(7) ?
C2B C3B H3BA 119.3 ?
C4B C3B H3BA 119.3 ?
C5B C4B C3B 123.2(7) ?
C5B C4B H4BA 118.4 ?
C3B C4B H4BA 118.4 ?
C4B C5B C6B 115.6(6) ?
C4B C5B H5BA 122.2 ?
C6B C5B H5BA 122.2 ?
N4B C6B C5B 132.9(5) ?
N4B C6B C1B 104.1(5) ?
C5B C6B C1B 122.8(6) ?
N1B C7B N4B 113.6(6) ?
N1B C7B C8B 119.0(6) ?
N4B C7B C8B 127.3(6) ?
N2B C8B C9B 120.7(6) ?
N2B C8B C7B 111.5(5) ?
C9B C8B C7B 127.8(6) ?
C10B C9B C8B 117.3(8) ?
C10B C9B H9BA 121.4 ?
C8B C9B H9BA 121.4 ?
C9B C10B C11B 123.1(7) ?
C9B C10B H10B 118.5 ?
C11B C10B H10B 118.5 ?
C10B C11B C12B 117.6(6) ?
C10B C11B H11B 121.2 ?
C12B C11B H11B 121.2 ?
N2B C12B C11B 120.1(6) ?
N2B C12B C13B 111.8(5) ?
C11B C12B C13B 128.1(6) ?
N3B C13B N5B 115.5(5) ?
N3B C13B C12B 118.4(6) ?
N5B C13B C12B 126.1(6) ?
N5B C14B C15B 130.4(6) ?
N5B C14B C19B 105.8(5) ?
C15B C14B C19B 123.8(6) ?
C16B C15B C14B 114.9(7) ?
C16B C15B H15B 122.6 ?
C14B C15B H15B 122.6 ?
C15B C16B C17B 122.2(7) ?
C15B C16B H16B 118.9 ?
C17B C16B H16B 118.9 ?
C18B C17B C16B 123.0(7) ?
C18B C17B H17B 118.5 ?
C16B C17B H17B 118.5 ?
C17B C18B C19B 117.0(7) ?
C17B C18B H18B 121.5 ?
C19B C18B H18B 121.5 ?
N3B C19B C18B 130.8(6) ?
N3B C19B C14B 110.1(6) ?
C18B C19B C14B 119.1(6) ?
C3L N1L C1L 125.8(10) ?
C3L N1L C2L 117.0(9) ?
C1L N1L C2L 117.2(8) ?
O1L C1L N1L 123.5(11) ?
O1L C1L H1LA 118.3 ?
N1L C1L H1LA 118.3 ?
O2L C2L N1L 116.7(18) ?
O2L C2L H2LA 121.7 ?
N1L C2L H2LA 121.7 ?
N1L C3L H3LA 109.5 ?
N1L C3L H3LB 109.5 ?
H3LA C3L H3LB 109.5 ?
N1L C3L H3LC 109.5 ?
H3LA C3L H3LC 109.5 ?
H3LB C3L H3LC 109.5 ?
C3M N1M C2M 116.9(10) ?
C3M N1M C1M 127.4(11) ?
C2M N1M C1M 115.7(9) ?
O1M C1M N1M 120.2(11) ?
O1M C1M H1MA 119.9 ?
N1M C1M H1MA 119.9 ?
N1M C2M H2MA 109.5 ?
N1M C2M H2MB 109.5 ?
H2MA C2M H2MB 109.5 ?
N1M C2M H2MC 109.5 ?
H2MA C2M H2MC 109.5 ?
H2MB C2M H2MC 109.5 ?
N1M C3M H3MA 109.5 ?
N1M C3M H3MB 109.5 ?
H3MA C3M H3MB 109.5 ?
N1M C3M H3MC 109.5 ?
H3MA C3M H3MC 109.5 ?
H3MB C3M H3MC 109.5 ?
C2P N1P C3P 115.6(9) ?
C2P N1P C1P 119.1(9) ?
C3P N1P C1P 125.3(10) ?
O1P C1P N1P 123.0(11) ?
O1P C1P H1PA 118.5 ?
N1P C1P H1PA 118.5 ?
N1P C2P H2PA 109.5 ?
N1P C2P H2PB 109.5 ?
H2PA C2P H2PB 109.5 ?
N1P C2P H2PC 109.5 ?
H2PA C2P H2PC 109.5 ?
H2PB C2P H2PC 109.5 ?
N1P C3P H3PA 109.5 ?
N1P C3P H3PB 109.5 ?
H3PA C3P H3PB 109.5 ?
N1P C3P H3PC 109.5 ?
H3PA C3P H3PC 109.5 ?
H3PB C3P H3PC 109.5 ?

loop_
_geom_bond_atom_site_label_1
_geom_bond_atom_site_label_2
_geom_bond_site_symmetry_2
_geom_bond_distance
_geom_bond_publ_flag
Zn1 N2A . 2.127(5) y
Zn1 N2B . 2.134(5) y
Zn1 N1B . 2.170(5) y
Zn1 N1A . 2.193(5) y
Zn1 N3B . 2.199(5) y
Zn1 N3A . 2.219(6) y
S1C O2C . 1.414(5) ?
S1C O1C . 1.420(5) ?
S1C O3C . 1.425(4) ?
S1C O4C . 1.637(5) ?
S2C O6C . 1.407(5) ?
S2C O8C . 1.414(5) ?
S2C O7C . 1.430(5) ?
S2C O5C . 1.656(5) ?
O4C O5C . 1.412(6) ?
N1A C7A . 1.317(7) ?
N1A C1A . 1.366(7) ?
N2A C12A . 1.333(7) ?
N2A C8A . 1.355(7) ?
N3A C13A . 1.310(7) ?
N3A C19A . 1.384(7) ?
N4A C7A . 1.346(7) ?
N4A C6A . 1.374(7) ?
N4A H4NA . 0.8600 ?
N5A C13A . 1.339(7) ?
N5A C14A . 1.382(8) ?
N5A H5NA . 0.8600 ?
C1A C2A . 1.388(8) ?
C1A C6A . 1.429(8) ?
C2A C3A . 1.347(9) ?
C2A H2AA . 0.9300 ?
C3A C4A . 1.409(10) ?
C3A H3AA . 0.9300 ?
C4A C5A . 1.322(10) ?
C4A H4AA . 0.9300 ?
C5A C6A . 1.411(9) ?
C5A H5AA . 0.9300 ?
C7A C8A . 1.495(8) ?
C8A C9A . 1.392(7) ?
C9A C10A . 1.362(8) ?
C9A H9AA . 0.9300 ?
C10A C11A . 1.381(8) ?
C10A H10A . 0.9300 ?
C11A C12A . 1.402(7) ?
C11A H11A . 0.9300 ?
C12A C13A . 1.473(8) ?
C14A C15A . 1.414(9) ?
C14A C19A . 1.410(9) ?
C15A C16A . 1.335(11) ?
C15A H15A . 0.9300 ?
C16A C17A . 1.417(11) ?
C16A H16A . 0.9300 ?
C17A C18A . 1.357(10) ?
C17A H17A . 0.9300 ?
C18A C19A . 1.399(8) ?
C18A H18A . 0.9300 ?
N1B C7B . 1.313(7) ?
N1B C1B . 1.378(7) ?
N4B H4NB . 0.8600 ?
N2B C12B . 1.349(7) ?
N2B C8B . 1.350(7) ?
N3B C13B . 1.319(7) ?
N3B C19B . 1.382(7) ?
N4B C7B . 1.344(7) ?
N4B C6B . 1.366(7) ?
N5B C13B . 1.349(7) ?
N5B C14B . 1.371(7) ?
N5B H5NB . 0.8600 ?
C1B C2B . 1.399(7) ?
C1B C6B . 1.421(8) ?
C2B C3B . 1.352(8) ?
C2B H2BA . 0.9300 ?
C3B C4B . 1.396(9) ?
C3B H3BA . 0.9300 ?
C4B C5B . 1.349(8) ?
C4B H4BA . 0.9300 ?
C5B C6B . 1.406(8) ?
C5B H5BA . 0.9300 ?
C7B C8B . 1.490(8) ?
C8B C9B . 1.392(8) ?
C9B C10B . 1.362(9) ?
C9B H9BA . 0.9300 ?
C10B C11B . 1.367(9) ?
C10B H10B . 0.9300 ?
C11B C12B . 1.393(8) ?
C11B H11B . 0.9300 ?
C12B C13B . 1.494(8) ?
C14B C15B . 1.393(8) ?
C14B C19B . 1.409(7) ?
C15B C16B . 1.357(8) ?
C15B H15B . 0.9300 ?
C16B C17B . 1.399(9) ?
C16B H16B . 0.9300 ?
C17B C18B . 1.355(8) ?
C17B H17B . 0.9300 ?
C18B C19B . 1.388(8) ?
C18B H18B . 0.9300 ?
N1L C3L . 1.404(18) ?
N1L C1L . 1.364(19) ?
N1L C2L . 1.449(19) ?
O1L C1L . 1.267(18) ?
O2L C2L . 1.254(19) ?
C1L H1LA . 0.9300 ?
C2L H2LA . 0.9300 ?
C3L H3LA . 0.9600 ?
C3L H3LB . 0.9600 ?
C3L H3LC . 0.9600 ?
N1M C3M . 1.408(19) ?
N1M C2M . 1.460(18) ?
N1M C1M . 1.373(18) ?
O1M C1M . 1.294(18) ?
C1M H1MA . 0.9300 ?
C2M H2MA . 0.9600 ?
C2M H2MB . 0.9600 ?
C2M H2MC . 0.9600 ?
C3M H3MA . 0.9600 ?
C3M H3MB . 0.9600 ?
C3M H3MC . 0.9600 ?
N1P C2P . 1.446(19) ?
N1P C3P . 1.444(19) ?
N1P C1P . 1.370(17) ?
O1P C1P . 1.280(18) ?
C1P H1PA . 0.9300 ?
C2P H2PA . 0.9600 ?
C2P H2PB . 0.9600 ?
C2P H2PC . 0.9600 ?
C3P H3PA . 0.9600 ?
C3P H3PB . 0.9600 ?
C3P H3PC . 0.9600 ?

loop_
_geom_hbond_atom_site_label_D
_geom_hbond_atom_site_label_H
_geom_hbond_atom_site_label_A
_geom_hbond_site_symmetry_A
_geom_hbond_distance_DH
_geom_hbond_distance_HA
_geom_hbond_distance_DA
_geom_hbond_angle_DHA
N4A H4NA O1C 1_445 0.86 1.96 2.817(6) 176
N5A H5NA O1P 2_657 0.86 1.86 2.706(12) 170
N4B H4NB O3C 1_455 0.86 1.99 2.794(7) 154
N5B H5NB O7C 2_666 0.86 1.88 2.703(7) 161
C10A H10A O1L 2_657 0.93 2.17 3.063(15) 160
C16A H16A O3C . 0.93 2.50 3.414(12) 168
C10B H10B O6C 1_455 0.93 2.51 3.213(10) 133
C11B H11B O6C 2_666 0.93 2.52 3.430(10) 166
C1P H1PA O2C 1_545 0.93 2.35 3.213(15) 154
